data_7032995
loop_
_publ_author_name
'Li, Jianfeng'
'Hao, Jingjun'
'Cui, Chunming'

_publ_section_title
;
 Reactivity of ytterbium(II) silylamide supported by a
 pyrrolyl-cyclopentadienyl ligand.
;
_journal_issue 2
_journal_name_full 'Dalton transactions (Cambridge, England : 2003)'
_journal_page_first 767
_journal_page_last 772
_journal_paper_doi 10.1039/c4dt03008g
_journal_volume 44
_journal_year 2015
_chemical_formula_sum 'C38 H52 N4 Si2 Yb2'
_chemical_formula_weight 967.10
_chemical_name_systematic
; 
 ? 
;
_space_group_IT_number 14
_symmetry_cell_setting monoclinic
_symmetry_space_group_name_Hall '-P 2ybc'
_symmetry_space_group_name_H-M 'P 1 21/c 1'
_atom_sites_solution_hydrogens geom
_atom_sites_solution_primary direct
_atom_sites_solution_secondary difmap
_audit_creation_method SHELXL-97
_cell_angle_alpha 90.00
_cell_angle_beta 91.92(3)
_cell_angle_gamma 90.00
_cell_formula_units_Z 2
_cell_length_a 13.088(3)
_cell_length_b 15.696(3)
_cell_length_c 8.9682(18)
_cell_measurement_reflns_used 5122
_cell_measurement_temperature 113(2)
_cell_measurement_theta_max 27.864
_cell_measurement_theta_min 2.027
_cell_volume 1841.3(7)
_computing_cell_refinement crystalclear
_computing_data_collection 'crystalclear(Rigaku/MSC Inc., 2005)'
_computing_data_reduction crystalclear
_computing_molecular_graphics 'Bruker SHELXTL'
_computing_publication_material 'Bruker SHELXTL'
_computing_structure_refinement 'SHELXL-97 (Sheldrick, 1997)'
_computing_structure_solution 'SHELXS-97 (Sheldrick, 1990)'
_diffrn_ambient_temperature 113(2)
_diffrn_detector_area_resol_mean 7.31
_diffrn_measured_fraction_theta_full 0.999
_diffrn_measured_fraction_theta_max 0.999
_diffrn_measurement_device_type 'rigaku saturn CCD area detector'
_diffrn_measurement_method '\w and \f scans'
_diffrn_radiation_monochromator confocal
_diffrn_radiation_source 'rotating anode'
_diffrn_radiation_type MoK\a
_diffrn_radiation_wavelength 0.71073
_diffrn_reflns_av_R_equivalents 0.0635
_diffrn_reflns_av_unetI/netI 0.0692
_diffrn_reflns_limit_h_max 15
_diffrn_reflns_limit_h_min -15
_diffrn_reflns_limit_k_max 18
_diffrn_reflns_limit_k_min -18
_diffrn_reflns_limit_l_max 7
_diffrn_reflns_limit_l_min -10
_diffrn_reflns_number 12405
_diffrn_reflns_theta_full 25.02
_diffrn_reflns_theta_max 25.02
_diffrn_reflns_theta_min 2.03
_diffrn_standards_decay_% 0
_diffrn_standards_interval_count 0
_diffrn_standards_interval_time 0
_diffrn_standards_number 0
_exptl_absorpt_coefficient_mu 5.145
_exptl_absorpt_correction_T_max 0.7477
_exptl_absorpt_correction_T_min 0.5328
_exptl_absorpt_correction_type multi-scan
_exptl_absorpt_process_details crystalclear
_exptl_crystal_colour red
_exptl_crystal_density_diffrn 1.744
_exptl_crystal_density_method 'not measured'
_exptl_crystal_description prism
_exptl_crystal_F_000 952
_exptl_crystal_size_max 0.14
_exptl_crystal_size_mid 0.14
_exptl_crystal_size_min 0.06
_refine_diff_density_max 2.359
_refine_diff_density_min -1.537
_refine_diff_density_rms 0.188
_refine_ls_extinction_coef 0.0024(4)
_refine_ls_extinction_expression Fc^*^=kFc[1+0.001xFc^2^\l^3^/sin(2\q)]^-1/4^
_refine_ls_extinction_method SHELXL
_refine_ls_goodness_of_fit_ref 0.962
_refine_ls_hydrogen_treatment constr
_refine_ls_matrix_type full
_refine_ls_number_parameters 209
_refine_ls_number_reflns 3255
_refine_ls_number_restraints 0
_refine_ls_restrained_S_all 0.962
_refine_ls_R_factor_all 0.0638
_refine_ls_R_factor_gt 0.0491
_refine_ls_shift/su_max 0.000
_refine_ls_shift/su_mean 0.000
_refine_ls_structure_factor_coef Fsqd
_refine_ls_weighting_details 'calc w=1/[\s^2^(Fo^2^)+(0.0871P)^2^+0.8831P] where P=(Fo^2^+2Fc^2^)/3'
_refine_ls_weighting_scheme calc
_refine_ls_wR_factor_gt 0.1320
_refine_ls_wR_factor_ref 0.1472
_reflns_number_gt 2563
_reflns_number_total 3255
_reflns_threshold_expression >2sigma(I)
_cod_data_source_file c4dt03008g1.cif
_cod_data_source_block r90722a1
_cod_depositor_comments
;
The following automatic conversions were performed:

'_symmetry_cell_setting' value 'Monoclinic' changed to 'monoclinic'
according to
/usr/data/users/saulius/crontab/automatic-downloads/rss-feeds/RSC/lib/dictionaries/cif_core.dic
dictionary named 'cif_core.dic' version 2.4.2 from
2011-04-26.

'_exptl_absorpt_correction_type' value 'MULTI-SCAN'
changed to 'multi-scan' according to
/usr/data/users/saulius/crontab/automatic-downloads/rss-feeds/RSC/lib/dictionaries/cif_core.dic
dictionary named 'cif_core.dic' version 2.4.2 from
2011-04-26.

'_refine_ls_hydrogen_treatment' value 'CONSTR' changed
to 'constr' according to
/usr/data/users/saulius/crontab/automatic-downloads/rss-feeds/RSC/lib/dictionaries/cif_core.dic
dictionary named 'cif_core.dic' version 2.4.2 from 2011-04-26.

Automatic conversion script
Id: cif_fix_values 2827 2014-09-09 07:05:25Z andrius 

 Adding full bibliography for 7032993--7032995.cif.
;
_cod_original_cell_volume 1841.2(6)
_cod_original_sg_symbol_H-M P2(1)/c
_cod_database_code 7032995

loop_
_symmetry_equiv_pos_as_xyz
'x, y, z'
'-x, y+1/2, -z+1/2'
'-x, -y, -z'
'x, -y-1/2, z-1/2'

loop_
_atom_site_label
_atom_site_type_symbol
_atom_site_fract_x
_atom_site_fract_y
_atom_site_fract_z
_atom_site_U_iso_or_equiv
_atom_site_adp_type
_atom_site_occupancy
_atom_site_symmetry_multiplicity
_atom_site_calc_flag
_atom_site_refinement_flags
Yb1 Yb 0.65247(2) 0.00473(2) 0.07741(3) 0.0298(2) Uani 1 1 d .
Si1 Si 0.88838(17) 0.11508(14) 0.1401(2) 0.0301(5) Uani 1 1 d .
N1 N 0.7724(5) 0.1423(4) 0.2338(7) 0.0358(16) Uani 1 1 d .
N2 N 0.4653(5) -0.0726(4) 0.1039(7) 0.0378(17) Uani 1 1 d .
C1 C 0.7387(7) 0.1098(6) 0.3649(8) 0.048(2) Uani 1 1 d .
H1A H 0.7790 0.0779 0.4317 0.057 Uiso 1 1 calc R
C2 C 0.6395(8) 0.1298(7) 0.3851(10) 0.065(3) Uani 1 1 d .
H2A H 0.6002 0.1138 0.4648 0.078 Uiso 1 1 calc R
C3 C 0.6081(7) 0.1791(6) 0.2632(9) 0.047(2) Uani 1 1 d .
H3A H 0.5435 0.2028 0.2471 0.056 Uiso 1 1 calc R
C4 C 0.6892(7) 0.1867(5) 0.1707(10) 0.045(2) Uani 1 1 d .
H4A H 0.6962 0.2336 0.0996 0.053 Uiso 1 1 calc R
C5 C 0.9274(7) 0.2132(5) 0.0408(10) 0.047(2) Uani 1 1 d .
H5A H 0.9940 0.2306 0.0772 0.070 Uiso 1 1 calc R
H5B H 0.8791 0.2578 0.0583 0.070 Uiso 1 1 calc R
H5C H 0.9292 0.2019 -0.0642 0.070 Uiso 1 1 calc R
C6 C 0.9833(6) 0.0916(6) 0.2916(8) 0.047(2) Uani 1 1 d .
H6A H 1.0402 0.1298 0.2849 0.070 Uiso 1 1 calc R
H6B H 1.0067 0.0339 0.2823 0.070 Uiso 1 1 calc R
H6C H 0.9522 0.0988 0.3862 0.070 Uiso 1 1 calc R
C7 C 0.8480(6) 0.0250(5) 0.0215(8) 0.0257(16) Uani 1 1 d .
C8 C 0.7999(6) 0.0275(5) -0.1208(8) 0.0285(17) Uani 1 1 d .
C9 C 0.7658(6) -0.0552(5) -0.1592(8) 0.0315(18) Uani 1 1 d .
C10 C 0.7939(7) -0.1103(5) -0.0390(9) 0.039(2) Uani 1 1 d .
C11 C 0.8432(6) -0.0623(5) 0.0732(8) 0.0287(17) Uani 1 1 d .
C12 C 0.8886(6) -0.0980(5) 0.2161(9) 0.040(2) Uani 1 1 d .
H12A H 0.9558 -0.1197 0.1989 0.061 Uiso 1 1 calc R
H12B H 0.8461 -0.1433 0.2505 0.061 Uiso 1 1 calc R
H12C H 0.8929 -0.0539 0.2901 0.061 Uiso 1 1 calc R
C13 C 0.7886(7) 0.1043(6) -0.2241(9) 0.045(2) Uani 1 1 d .
H13A H 0.8451 0.1060 -0.2897 0.067 Uiso 1 1 calc R
H13B H 0.7879 0.1555 -0.1656 0.067 Uiso 1 1 calc R
H13C H 0.7258 0.0998 -0.2820 0.067 Uiso 1 1 calc R
C14 C 0.7236(7) -0.0848(6) -0.3101(9) 0.050(2) Uani 1 1 d .
H14A H 0.7789 -0.1022 -0.3707 0.075 Uiso 1 1 calc R
H14B H 0.6869 -0.0390 -0.3583 0.075 Uiso 1 1 calc R
H14C H 0.6782 -0.1321 -0.2967 0.075 Uiso 1 1 calc R
C15 C 0.7786(8) -0.2058(5) -0.0473(10) 0.052(2) Uani 1 1 d .
H15A H 0.8370 -0.2317 -0.0910 0.078 Uiso 1 1 calc R
H15B H 0.7184 -0.2183 -0.1074 0.078 Uiso 1 1 calc R
H15C H 0.7708 -0.2281 0.0514 0.078 Uiso 1 1 calc R
C16 C 0.4893(7) -0.0435(8) 0.2427(10) 0.059(3) Uani 1 1 d .
H16A H 0.4468 -0.0037 0.2978 0.070 Uiso 1 1 calc R
C17 C 0.5709(6) -0.0897(7) 0.3068(9) 0.052(3) Uani 1 1 d .
H17A H 0.5937 -0.0876 0.4120 0.063 Uiso 1 1 calc R
C18 C 0.6003(7) -0.1489(6) 0.2044(10) 0.050(3) Uani 1 1 d .
H18A H 0.6459 -0.1975 0.2235 0.060 Uiso 1 1 calc R
C19 C 0.5324(6) -0.1380(6) 0.0799(11) 0.046(2) Uani 1 1 d .
H19A H 0.5256 -0.1784 -0.0032 0.055 Uiso 1 1 calc R

loop_
_atom_site_aniso_label
_atom_site_aniso_U_11
_atom_site_aniso_U_22
_atom_site_aniso_U_33
_atom_site_aniso_U_23
_atom_site_aniso_U_13
_atom_site_aniso_U_12
Yb1 0.0187(3) 0.0380(3) 0.0324(3) 0.00710(13) -0.00149(19) -0.00131(12)
Si1 0.0278(12) 0.0293(12) 0.0332(11) -0.0062(9) -0.0004(9) -0.0005(9)
N1 0.029(4) 0.039(4) 0.040(4) -0.001(3) -0.002(3) 0.005(3)
N2 0.028(4) 0.048(4) 0.037(4) 0.018(3) -0.002(3) -0.001(3)
C1 0.039(6) 0.080(7) 0.024(4) 0.007(4) 0.011(4) 0.012(5)
C2 0.055(7) 0.100(9) 0.040(5) -0.013(5) 0.012(5) 0.001(6)
C3 0.029(5) 0.070(7) 0.041(5) -0.009(4) -0.008(4) 0.008(4)
C4 0.036(5) 0.042(5) 0.056(5) 0.005(4) 0.004(4) 0.005(4)
C5 0.045(6) 0.029(5) 0.067(6) -0.010(4) 0.012(5) -0.005(4)
C6 0.032(5) 0.067(6) 0.039(5) -0.015(4) -0.010(4) 0.008(4)
C7 0.028(4) 0.024(4) 0.025(4) 0.002(3) 0.001(3) -0.004(3)
C8 0.021(4) 0.033(4) 0.031(4) -0.002(4) 0.003(3) 0.005(3)
C9 0.027(4) 0.035(4) 0.033(4) -0.007(3) -0.004(3) 0.006(3)
C10 0.045(5) 0.022(4) 0.050(5) -0.003(4) 0.004(4) -0.007(3)
C11 0.019(4) 0.029(4) 0.038(4) 0.000(3) -0.003(3) -0.001(3)
C12 0.029(5) 0.038(5) 0.054(5) 0.010(4) -0.011(4) 0.007(4)
C13 0.044(6) 0.045(5) 0.045(5) 0.012(4) -0.002(4) 0.005(4)
C14 0.044(6) 0.062(6) 0.044(5) -0.015(4) -0.004(4) 0.000(5)
C15 0.055(6) 0.024(5) 0.076(6) -0.006(4) -0.012(5) -0.003(4)
C16 0.036(6) 0.111(9) 0.030(5) 0.006(5) 0.004(4) -0.004(6)
C17 0.020(5) 0.105(8) 0.032(4) 0.018(5) -0.004(4) -0.015(5)
C18 0.025(5) 0.061(6) 0.062(6) 0.038(5) -0.010(4) -0.001(4)
C19 0.024(5) 0.044(5) 0.071(6) 0.016(4) -0.003(4) -0.005(4)

loop_
_atom_type_symbol
_atom_type_description
_atom_type_scat_dispersion_real
_atom_type_scat_dispersion_imag
_atom_type_scat_source
C C 0.0033 0.0016 'International Tables Vol C Tables 4.2.6.8 and 6.1.1.4'
H H 0.0000 0.0000 'International Tables Vol C Tables 4.2.6.8 and 6.1.1.4'
N N 0.0061 0.0033 'International Tables Vol C Tables 4.2.6.8 and 6.1.1.4'
Si Si 0.0817 0.0704 'International Tables Vol C Tables 4.2.6.8 and 6.1.1.4'
Yb Yb -0.3850 5.5486 'International Tables Vol C Tables 4.2.6.8 and 6.1.1.4'

loop_
_geom_angle_atom_site_label_1
_geom_angle_atom_site_label_2
_geom_angle_atom_site_label_3
_geom_angle
_geom_angle_site_symmetry_1
_geom_angle_site_symmetry_3
N2 Yb1 C7 114.4(2) 3_655 .
N2 Yb1 C8 87.3(2) 3_655 .
C7 Yb1 C8 30.5(2) . .
N2 Yb1 C11 136.0(2) 3_655 .
C7 Yb1 C11 31.4(2) . .
C8 Yb1 C11 50.3(2) . .
N2 Yb1 C19 90.7(3) 3_655 .
C7 Yb1 C19 131.3(2) . .
C8 Yb1 C19 122.6(3) . .
C11 Yb1 C19 102.2(2) . .
N2 Yb1 C16 89.7(3) 3_655 .
C7 Yb1 C16 155.6(3) . .
C8 Yb1 C16 168.8(3) . .
C11 Yb1 C16 129.3(3) . .
C19 Yb1 C16 46.6(3) . .
N2 Yb1 N2 72.9(2) 3_655 .
C7 Yb1 N2 160.1(2) . .
C8 Yb1 N2 140.9(2) . .
C11 Yb1 N2 130.8(2) . .
C19 Yb1 N2 29.0(2) . .
C16 Yb1 N2 28.5(2) . .
N2 Yb1 C18 119.7(2) 3_655 .
C7 Yb1 C18 116.0(2) . .
C8 Yb1 C18 125.5(3) . .
C11 Yb1 C18 84.7(2) . .
C19 Yb1 C18 29.8(3) . .
C16 Yb1 C18 47.9(3) . .
N2 Yb1 C18 49.2(2) . .
N2 Yb1 C17 118.4(2) 3_655 .
C7 Yb1 C17 127.1(2) . .
C8 Yb1 C17 149.5(3) . .
C11 Yb1 C17 100.4(3) . .
C19 Yb1 C17 47.3(3) . .
C16 Yb1 C17 29.3(3) . .
N2 Yb1 C17 48.3(2) . .
C18 Yb1 C17 28.7(3) . .
N2 Yb1 C9 88.9(2) 3_655 .
C7 Yb1 C9 49.8(2) . .
C8 Yb1 C9 29.7(2) . .
C11 Yb1 C9 49.1(2) . .
C19 Yb1 C9 92.9(3) . .
C16 Yb1 C9 139.4(3) . .
N2 Yb1 C9 114.5(2) . .
C18 Yb1 C9 99.4(3) . .
C17 Yb1 C9 127.6(3) . .
N2 Yb1 C10 116.1(2) 3_655 .
C7 Yb1 C10 49.7(2) . .
C8 Yb1 C10 49.0(2) . .
C11 Yb1 C10 29.2(2) . .
C19 Yb1 C10 82.1(2) . .
C16 Yb1 C10 123.9(3) . .
N2 Yb1 C10 110.4(2) . .
C18 Yb1 C10 76.6(3) . .
C17 Yb1 C10 101.9(3) . .
C9 Yb1 C10 29.4(2) . .
N2 Yb1 N1 107.8(2) 3_655 .
C7 Yb1 N1 60.4(2) . .
C8 Yb1 N1 80.6(2) . .
C11 Yb1 N1 79.5(2) . .
C19 Yb1 N1 151.6(2) . .
C16 Yb1 N1 110.6(3) . .
N2 Yb1 N1 137.12(18) . .
C18 Yb1 N1 124.7(2) . .
C17 Yb1 N1 104.3(2) . .
C9 Yb1 N1 108.4(2) . .
C10 Yb1 N1 107.2(2) . .
N1 Si1 C7 102.8(3) . .
N1 Si1 C6 105.0(3) . .
C7 Si1 C6 116.5(4) . .
N1 Si1 C5 105.9(3) . .
C7 Si1 C5 116.0(4) . .
C6 Si1 C5 109.2(4) . .
N1 Si1 Yb1 56.8(2) . .
C7 Si1 Yb1 45.9(2) . .
C6 Si1 Yb1 125.2(3) . .
C5 Si1 Yb1 125.2(3) . .
C1 N1 C4 105.4(7) . .
C1 N1 Si1 127.6(6) . .
C4 N1 Si1 125.8(5) . .
C1 N1 Yb1 87.4(5) . .
C4 N1 Yb1 77.3(5) . .
Si1 N1 Yb1 92.7(2) . .
C16 N2 C19 105.5(8) . .
C16 N2 Yb1 125.9(7) . 3_655
C19 N2 Yb1 127.9(6) . 3_655
C16 N2 Yb1 75.6(5) . .
C19 N2 Yb1 74.9(4) . .
Yb1 N2 Yb1 107.1(2) 3_655 .
C2 C1 N1 111.5(8) . .
C2 C1 H1A 124.3 . .
N1 C1 H1A 124.3 . .
C1 C2 C3 106.5(8) . .
C1 C2 H2A 126.8 . .
C3 C2 H2A 126.8 . .
C4 C3 C2 108.0(8) . .
C4 C3 H3A 126.0 . .
C2 C3 H3A 126.0 . .
C3 C4 N1 108.6(7) . .
C3 C4 Yb1 88.1(6) . .
N1 C4 Yb1 75.8(4) . .
C3 C4 H4A 123.3 . .
N1 C4 H4A 123.3 . .
Yb1 C4 H4A 123.3 . .
Si1 C5 H5A 109.5 . .
Si1 C5 H5B 109.5 . .
H5A C5 H5B 109.5 . .
Si1 C5 H5C 109.5 . .
H5A C5 H5C 109.5 . .
H5B C5 H5C 109.5 . .
Si1 C6 H6A 109.5 . .
Si1 C6 H6B 109.5 . .
H6A C6 H6B 109.5 . .
Si1 C6 H6C 109.5 . .
H6A C6 H6C 109.5 . .
H6B C6 H6C 109.5 . .
C8 C7 C11 107.0(7) . .
C8 C7 Si1 128.1(6) . .
C11 C7 Si1 123.9(5) . .
C8 C7 Yb1 76.6(4) . .
C11 C7 Yb1 76.8(4) . .
Si1 C7 Yb1 104.1(3) . .
C7 C8 C9 109.0(7) . .
C7 C8 C13 127.2(7) . .
C9 C8 C13 123.8(7) . .
C7 C8 Yb1 72.9(4) . .
C9 C8 Yb1 79.1(4) . .
C13 C8 Yb1 116.7(5) . .
C8 C9 C10 107.6(7) . .
C8 C9 C14 127.0(7) . .
C10 C9 C14 124.6(7) . .
C8 C9 Yb1 71.1(4) . .
C10 C9 Yb1 76.1(4) . .
C14 C9 Yb1 126.4(5) . .
C11 C10 C9 108.7(7) . .
C11 C10 C15 128.7(8) . .
C9 C10 C15 122.4(7) . .
C11 C10 Yb1 71.4(4) . .
C9 C10 Yb1 74.6(4) . .
C15 C10 Yb1 124.5(6) . .
C10 C11 C7 107.7(7) . .
C10 C11 C12 125.0(7) . .
C7 C11 C12 127.2(7) . .
C10 C11 Yb1 79.4(5) . .
C7 C11 Yb1 71.8(4) . .
C12 C11 Yb1 118.1(5) . .
C11 C12 H12A 109.5 . .
C11 C12 H12B 109.5 . .
H12A C12 H12B 109.5 . .
C11 C12 H12C 109.5 . .
H12A C12 H12C 109.5 . .
H12B C12 H12C 109.5 . .
C8 C13 H13A 109.5 . .
C8 C13 H13B 109.5 . .
H13A C13 H13B 109.5 . .
C8 C13 H13C 109.5 . .
H13A C13 H13C 109.5 . .
H13B C13 H13C 109.5 . .
C9 C14 H14A 109.5 . .
C9 C14 H14B 109.5 . .
H14A C14 H14B 109.5 . .
C9 C14 H14C 109.5 . .
H14A C14 H14C 109.5 . .
H14B C14 H14C 109.5 . .
C10 C15 H15A 109.5 . .
C10 C15 H15B 109.5 . .
H15A C15 H15B 109.5 . .
C10 C15 H15C 109.5 . .
H15A C15 H15C 109.5 . .
H15B C15 H15C 109.5 . .
N2 C16 C17 110.7(10) . .
N2 C16 Yb1 75.9(5) . .
C17 C16 Yb1 76.6(5) . .
N2 C16 H16A 124.1 . .
C17 C16 H16A 124.1 . .
Yb1 C16 H16A 124.1 . .
C18 C17 C16 107.7(8) . .
C18 C17 Yb1 75.1(5) . .
C16 C17 Yb1 74.1(5) . .
C18 C17 H17A 125.7 . .
C16 C17 H17A 125.7 . .
Yb1 C17 H17A 125.7 . .
C17 C18 C19 105.3(8) . .
C17 C18 Yb1 76.3(5) . .
C19 C18 Yb1 74.1(5) . .
C17 C18 H18A 126.5 . .
C19 C18 H18A 126.5 . .
Yb1 C18 H18A 126.5 . .
N2 C19 C18 110.8(9) . .
N2 C19 Yb1 76.1(5) . .
C18 C19 Yb1 76.1(5) . .
N2 C19 H19A 124.1 . .
C18 C19 H19A 124.1 . .
Yb1 C19 H19A 124.1 . .

loop_
_geom_bond_atom_site_label_1
_geom_bond_atom_site_label_2
_geom_bond_distance
_geom_bond_site_symmetry_2
Yb1 N2 2.446(6) 3_655
Yb1 C7 2.644(8) .
Yb1 C8 2.691(7) .
Yb1 C11 2.711(7) .
Yb1 C19 2.737(8) .
Yb1 C16 2.747(9) .
Yb1 N2 2.751(6) .
Yb1 C18 2.763(8) .
Yb1 C17 2.778(8) .
Yb1 C9 2.793(7) .
Yb1 C10 2.811(8) .
Yb1 N1 2.991(7) .
Si1 N1 1.811(6) .
Si1 C7 1.835(8) .
Si1 C6 1.847(8) .
Si1 C5 1.859(8) .
N1 C1 1.368(9) .
N1 C4 1.397(10) .
N2 C16 1.353(11) .
N2 C19 1.373(10) .
N2 Yb1 2.446(6) 3_655
C1 C2 1.354(12) .
C1 H1A 0.9300 .
C2 C3 1.390(13) .
C2 H2A 0.9300 .
C3 C4 1.374(11) .
C3 H3A 0.9300 .
C4 H4A 0.9800 .
C5 H5A 0.9600 .
C5 H5B 0.9600 .
C5 H5C 0.9600 .
C6 H6A 0.9600 .
C6 H6B 0.9600 .
C6 H6C 0.9600 .
C7 C8 1.405(11) .
C7 C11 1.450(10) .
C8 C9 1.411(12) .
C8 C13 1.525(11) .
C9 C10 1.420(11) .
C9 C14 1.517(11) .
C10 C11 1.397(10) .
C10 C15 1.515(10) .
C11 C12 1.503(11) .
C12 H12A 0.9600 .
C12 H12B 0.9600 .
C12 H12C 0.9600 .
C13 H13A 0.9600 .
C13 H13B 0.9600 .
C13 H13C 0.9600 .
C14 H14A 0.9600 .
C14 H14B 0.9600 .
C14 H14C 0.9600 .
C15 H15A 0.9600 .
C15 H15B 0.9600 .
C15 H15C 0.9600 .
C16 C17 1.399(14) .
C16 H16A 0.9800 .
C17 C18 1.371(13) .
C17 H17A 0.9800 .
C18 C19 1.414(12) .
C18 H18A 0.9800 .
C19 H19A 0.9800 .

loop_
_geom_torsion_atom_site_label_1
_geom_torsion_atom_site_label_2
_geom_torsion_atom_site_label_3
_geom_torsion_atom_site_label_4
_geom_torsion
_geom_torsion_site_symmetry_1
_geom_torsion_site_symmetry_4
N2 Yb1 Si1 N1 83.5(3) 3_655 .
C7 Yb1 Si1 N1 -179.7(4) . .
C8 Yb1 Si1 N1 149.7(3) . .
C11 Yb1 Si1 N1 -146.2(3) . .
C19 Yb1 Si1 N1 -119.1(5) . .
C16 Yb1 Si1 N1 -35.5(5) . .
N2 Yb1 Si1 N1 -35.5(6) . .
C18 Yb1 Si1 N1 -99.4(4) . .
C17 Yb1 Si1 N1 -65.9(4) . .
C9 Yb1 Si1 N1 167.0(3) . .
C10 Yb1 Si1 N1 -163.0(3) . .
N2 Yb1 Si1 C7 -96.8(4) 3_655 .
C8 Yb1 Si1 C7 -30.6(4) . .
C11 Yb1 Si1 C7 33.5(4) . .
C19 Yb1 Si1 C7 60.7(6) . .
C16 Yb1 Si1 C7 144.3(5) . .
N2 Yb1 Si1 C7 144.3(7) . .
C18 Yb1 Si1 C7 80.4(4) . .
C17 Yb1 Si1 C7 113.8(4) . .
C9 Yb1 Si1 C7 -13.2(4) . .
C10 Yb1 Si1 C7 16.7(4) . .
N1 Yb1 Si1 C7 179.7(4) . .
N2 Yb1 Si1 C6 168.8(4) 3_655 .
C7 Yb1 Si1 C6 -94.4(5) . .
C8 Yb1 Si1 C6 -125.0(4) . .
C11 Yb1 Si1 C6 -60.9(4) . .
C19 Yb1 Si1 C6 -33.7(6) . .
C16 Yb1 Si1 C6 49.9(5) . .
N2 Yb1 Si1 C6 49.9(7) . .
C18 Yb1 Si1 C6 -14.1(4) . .
C17 Yb1 Si1 C6 19.4(4) . .
C9 Yb1 Si1 C6 -107.7(4) . .
C10 Yb1 Si1 C6 -77.7(4) . .
N1 Yb1 Si1 C6 85.3(4) . .
N2 Yb1 Si1 C5 -3.1(4) 3_655 .
C7 Yb1 Si1 C5 93.7(5) . .
C8 Yb1 Si1 C5 63.1(4) . .
C11 Yb1 Si1 C5 127.2(4) . .
C19 Yb1 Si1 C5 154.3(5) . .
C16 Yb1 Si1 C5 -122.0(5) . .
N2 Yb1 Si1 C5 -122.1(6) . .
C18 Yb1 Si1 C5 174.0(4) . .
C17 Yb1 Si1 C5 -152.5(4) . .
C9 Yb1 Si1 C5 80.4(4) . .
C10 Yb1 Si1 C5 110.4(4) . .
N1 Yb1 Si1 C5 -86.6(4) . .
C7 Si1 N1 C1 88.6(8) . .
C6 Si1 N1 C1 -33.7(8) . .
C5 Si1 N1 C1 -149.2(7) . .
Yb1 Si1 N1 C1 88.8(7) . .
C7 Si1 N1 C4 -76.5(7) . .
C6 Si1 N1 C4 161.2(7) . .
C5 Si1 N1 C4 45.7(8) . .
Yb1 Si1 N1 C4 -76.3(7) . .
C7 Si1 N1 Yb1 -0.2(3) . .
C6 Si1 N1 Yb1 -122.5(3) . .
C5 Si1 N1 Yb1 122.0(3) . .
N2 Yb1 N1 C1 124.1(5) 3_655 .
C7 Yb1 N1 C1 -127.4(5) . .
C8 Yb1 N1 C1 -151.8(5) . .
C11 Yb1 N1 C1 -100.7(5) . .
C19 Yb1 N1 C1 -4.4(7) . .
C16 Yb1 N1 C1 27.5(5) . .
N2 Yb1 N1 C1 40.3(6) . .
C18 Yb1 N1 C1 -24.8(6) . .
C17 Yb1 N1 C1 -2.5(5) . .
C9 Yb1 N1 C1 -141.0(5) . .
C10 Yb1 N1 C1 -110.1(5) . .
N2 Yb1 N1 C4 17.7(5) 3_655 .
C7 Yb1 N1 C4 126.2(5) . .
C8 Yb1 N1 C4 101.8(5) . .
C11 Yb1 N1 C4 152.9(5) . .
C19 Yb1 N1 C4 -110.8(6) . .
C16 Yb1 N1 C4 -78.8(5) . .
N2 Yb1 N1 C4 -66.1(5) . .
C18 Yb1 N1 C4 -131.2(5) . .
C17 Yb1 N1 C4 -108.9(5) . .
C9 Yb1 N1 C4 112.7(4) . .
C10 Yb1 N1 C4 143.5(4) . .
N2 Yb1 N1 Si1 -108.3(3) 3_655 .
C7 Yb1 N1 Si1 0.1(2) . .
C8 Yb1 N1 Si1 -24.3(3) . .
C11 Yb1 N1 Si1 26.8(3) . .
C19 Yb1 N1 Si1 123.1(4) . .
C16 Yb1 N1 Si1 155.1(3) . .
N2 Yb1 N1 Si1 167.8(2) . .
C18 Yb1 N1 Si1 102.7(3) . .
C17 Yb1 N1 Si1 125.0(3) . .
C9 Yb1 N1 Si1 -13.4(3) . .
C10 Yb1 N1 Si1 17.4(3) . .
N2 Yb1 N2 C16 -123.7(7) 3_655 .
C7 Yb1 N2 C16 121.3(8) . .
C8 Yb1 N2 C16 173.5(6) . .
C11 Yb1 N2 C16 99.5(6) . .
C19 Yb1 N2 C16 110.7(8) . .
C18 Yb1 N2 C16 74.6(6) . .
C17 Yb1 N2 C16 36.2(6) . .
C9 Yb1 N2 C16 155.7(6) . .
C10 Yb1 N2 C16 124.2(6) . .
N1 Yb1 N2 C16 -25.6(7) . .
N2 Yb1 N2 C19 125.6(6) 3_655 .
C7 Yb1 N2 C19 10.6(8) . .
C8 Yb1 N2 C19 62.7(6) . .
C11 Yb1 N2 C19 -11.2(6) . .
C16 Yb1 N2 C19 -110.7(8) . .
C18 Yb1 N2 C19 -36.2(5) . .
C17 Yb1 N2 C19 -74.6(6) . .
C9 Yb1 N2 C19 44.9(5) . .
C10 Yb1 N2 C19 13.4(5) . .
N1 Yb1 N2 C19 -136.3(5) . .
N2 Yb1 N2 Yb1 0.0 3_655 3_655
C7 Yb1 N2 Yb1 -115.0(6) . 3_655
C8 Yb1 N2 Yb1 -62.9(4) . 3_655
C11 Yb1 N2 Yb1 -136.8(3) . 3_655
C19 Yb1 N2 Yb1 -125.6(6) . 3_655
C16 Yb1 N2 Yb1 123.7(7) . 3_655
C18 Yb1 N2 Yb1 -161.8(4) . 3_655
C17 Yb1 N2 Yb1 159.8(5) . 3_655
C9 Yb1 N2 Yb1 -80.7(3) . 3_655
C10 Yb1 N2 Yb1 -112.2(3) . 3_655
N1 Yb1 N2 Yb1 98.1(3) . 3_655
C4 N1 C1 C2 1.3(10) . .
Si1 N1 C1 C2 -166.2(7) . .
Yb1 N1 C1 C2 -74.8(8) . .
N1 C1 C2 C3 -1.3(12) . .
C1 C2 C3 C4 0.8(12) . .
C2 C3 C4 N1 -0.1(11) . .
C2 C3 C4 Yb1 74.2(7) . .
C1 N1 C4 C3 -0.7(9) . .
Si1 N1 C4 C3 167.1(6) . .
Yb1 N1 C4 C3 83.0(7) . .
C1 N1 C4 Yb1 -83.7(6) . .
Si1 N1 C4 Yb1 84.1(5) . .
N2 Yb1 C4 C3 87.3(6) 3_655 .
C7 Yb1 C4 C3 -155.6(6) . .
C8 Yb1 C4 C3 175.0(6) . .
C11 Yb1 C4 C3 -137.2(5) . .
C19 Yb1 C4 C3 9.3(9) . .
C16 Yb1 C4 C3 -0.5(6) . .
N2 Yb1 C4 C3 23.1(6) . .
C18 Yb1 C4 C3 -39.7(7) . .
C17 Yb1 C4 C3 -30.2(6) . .
C9 Yb1 C4 C3 172.0(5) . .
C10 Yb1 C4 C3 -155.7(5) . .
N1 Yb1 C4 C3 -109.8(7) . .
N2 Yb1 C4 N1 -163.0(5) 3_655 .
C7 Yb1 C4 N1 -45.8(4) . .
C8 Yb1 C4 N1 -75.3(4) . .
C11 Yb1 C4 N1 -27.4(5) . .
C19 Yb1 C4 N1 119.1(5) . .
C16 Yb1 C4 N1 109.2(4) . .
N2 Yb1 C4 N1 132.9(4) . .
C18 Yb1 C4 N1 70.1(5) . .
C17 Yb1 C4 N1 79.6(5) . .
C9 Yb1 C4 N1 -78.2(5) . .
C10 Yb1 C4 N1 -45.9(5) . .
N1 Si1 C7 C8 84.1(7) . .
C6 Si1 C7 C8 -161.7(7) . .
C5 Si1 C7 C8 -31.0(8) . .
Yb1 Si1 C7 C8 83.9(7) . .
N1 Si1 C7 C11 -83.3(7) . .
C6 Si1 C7 C11 30.9(8) . .
C5 Si1 C7 C11 161.6(6) . .
Yb1 Si1 C7 C11 -83.5(6) . .
N1 Si1 C7 Yb1 0.2(4) . .
C6 Si1 C7 Yb1 114.4(4) . .
C5 Si1 C7 Yb1 -114.9(4) . .
N2 Yb1 C7 C8 -29.2(5) 3_655 .
C11 Yb1 C7 C8 111.4(6) . .
C19 Yb1 C7 C8 85.5(5) . .
C16 Yb1 C7 C8 159.4(7) . .
N2 Yb1 C7 C8 78.7(8) . .
C18 Yb1 C7 C8 116.5(5) . .
C17 Yb1 C7 C8 147.7(5) . .
C9 Yb1 C7 C8 36.4(5) . .
C10 Yb1 C7 C8 75.2(5) . .
N1 Yb1 C7 C8 -126.6(5) . .
N2 Yb1 C7 C11 -140.6(4) 3_655 .
C8 Yb1 C7 C11 -111.4(6) . .
C19 Yb1 C7 C11 -25.9(6) . .
C16 Yb1 C7 C11 48.0(9) . .
N2 Yb1 C7 C11 -32.7(8) . .
C18 Yb1 C7 C11 5.1(5) . .
C17 Yb1 C7 C11 36.3(6) . .
C9 Yb1 C7 C11 -75.0(5) . .
C10 Yb1 C7 C11 -36.2(4) . .
N1 Yb1 C7 C11 122.0(5) . .
N2 Yb1 C7 Si1 97.2(3) 3_655 .
C8 Yb1 C7 Si1 126.5(6) . .
C11 Yb1 C7 Si1 -122.1(5) . .
C19 Yb1 C7 Si1 -148.1(3) . .
C16 Yb1 C7 Si1 -74.1(8) . .
N2 Yb1 C7 Si1 -154.9(4) . .
C18 Yb1 C7 Si1 -117.0(4) . .
C17 Yb1 C7 Si1 -85.9(4) . .
C9 Yb1 C7 Si1 162.9(5) . .
C10 Yb1 C7 Si1 -158.3(5) . .
N1 Yb1 C7 Si1 -0.2(2) . .
C11 C7 C8 C9 -0.2(8) . .
Si1 C7 C8 C9 -169.3(6) . .
Yb1 C7 C8 C9 -71.6(5) . .
C11 C7 C8 C13 -177.7(7) . .
Si1 C7 C8 C13 13.3(12) . .
Yb1 C7 C8 C13 110.9(7) . .
C11 C7 C8 Yb1 71.5(5) . .
Si1 C7 C8 Yb1 -97.6(6) . .
N2 Yb1 C8 C7 153.6(5) 3_655 .
C11 Yb1 C8 C7 -39.1(4) . .
C19 Yb1 C8 C7 -117.3(5) . .
C16 Yb1 C8 C7 -131.8(14) . .
N2 Yb1 C8 C7 -148.0(4) . .
C18 Yb1 C8 C7 -81.3(5) . .
C17 Yb1 C8 C7 -57.3(7) . .
C9 Yb1 C8 C7 -113.9(7) . .
C10 Yb1 C8 C7 -77.7(5) . .
N1 Yb1 C8 C7 45.0(4) . .
N2 Yb1 C8 C9 -92.5(5) 3_655 .
C7 Yb1 C8 C9 113.9(7) . .
C11 Yb1 C8 C9 74.9(5) . .
C19 Yb1 C8 C9 -3.3(6) . .
C16 Yb1 C8 C9 -17.8(16) . .
N2 Yb1 C8 C9 -34.1(6) . .
C18 Yb1 C8 C9 32.7(6) . .
C17 Yb1 C8 C9 56.7(7) . .
C10 Yb1 C8 C9 36.2(5) . .
N1 Yb1 C8 C9 159.0(5) . .
N2 Yb1 C8 C13 30.0(6) 3_655 .
C7 Yb1 C8 C13 -123.6(8) . .
C11 Yb1 C8 C13 -162.6(7) . .
C19 Yb1 C8 C13 119.2(6) . .
C16 Yb1 C8 C13 104.7(14) . .
N2 Yb1 C8 C13 88.4(7) . .
C18 Yb1 C8 C13 155.1(6) . .
C17 Yb1 C8 C13 179.2(6) . .
C9 Yb1 C8 C13 122.5(8) . .
C10 Yb1 C8 C13 158.7(7) . .
N1 Yb1 C8 C13 -78.6(6) . .
C7 C8 C9 C10 -0.4(8) . .
C13 C8 C9 C10 177.1(7) . .
Yb1 C8 C9 C10 -67.9(5) . .
C7 C8 C9 C14 -170.6(8) . .
C13 C8 C9 C14 7.0(12) . .
Yb1 C8 C9 C14 121.9(8) . .
C7 C8 C9 Yb1 67.5(5) . .
C13 C8 C9 Yb1 -114.9(7) . .
N2 Yb1 C9 C8 86.5(5) 3_655 .
C7 Yb1 C9 C8 -37.4(5) . .
C11 Yb1 C9 C8 -79.1(5) . .
C19 Yb1 C9 C8 177.2(5) . .
C16 Yb1 C9 C8 174.7(5) . .
N2 Yb1 C9 C8 157.2(4) . .
C18 Yb1 C9 C8 -153.6(5) . .
C17 Yb1 C9 C8 -147.7(5) . .
C10 Yb1 C9 C8 -114.5(7) . .
N1 Yb1 C9 C8 -21.9(5) . .
N2 Yb1 C9 C10 -159.0(5) 3_655 .
C7 Yb1 C9 C10 77.1(5) . .
C8 Yb1 C9 C10 114.5(7) . .
C11 Yb1 C9 C10 35.4(4) . .
C19 Yb1 C9 C10 -68.3(5) . .
C16 Yb1 C9 C10 -70.8(6) . .
N2 Yb1 C9 C10 -88.3(5) . .
C18 Yb1 C9 C10 -39.1(5) . .
C17 Yb1 C9 C10 -33.2(6) . .
N1 Yb1 C9 C10 92.6(5) . .
N2 Yb1 C9 C14 -36.1(7) 3_655 .
C7 Yb1 C9 C14 -160.0(8) . .
C8 Yb1 C9 C14 -122.6(9) . .
C11 Yb1 C9 C14 158.3(8) . .
C19 Yb1 C9 C14 54.6(7) . .
C16 Yb1 C9 C14 52.2(9) . .
N2 Yb1 C9 C14 34.6(7) . .
C18 Yb1 C9 C14 83.9(7) . .
C17 Yb1 C9 C14 89.7(7) . .
C10 Yb1 C9 C14 122.9(9) . .
N1 Yb1 C9 C14 -144.5(7) . .
C8 C9 C10 C11 0.9(9) . .
C14 C9 C10 C11 171.4(7) . .
Yb1 C9 C10 C11 -63.7(6) . .
C8 C9 C10 C15 -174.0(7) . .
C14 C9 C10 C15 -3.5(13) . .
Yb1 C9 C10 C15 121.4(8) . .
C8 C9 C10 Yb1 64.6(5) . .
C14 C9 C10 Yb1 -124.9(8) . .
N2 Yb1 C10 C11 139.9(4) 3_655 .
C7 Yb1 C10 C11 39.0(4) . .
C8 Yb1 C10 C11 79.6(5) . .
C19 Yb1 C10 C11 -133.2(5) . .
C16 Yb1 C10 C11 -111.3(5) . .
N2 Yb1 C10 C11 -139.7(4) . .
C18 Yb1 C10 C11 -103.4(5) . .
C17 Yb1 C10 C11 -90.0(5) . .
C9 Yb1 C10 C11 116.3(7) . .
N1 Yb1 C10 C11 19.3(5) . .
N2 Yb1 C10 C9 23.5(5) 3_655 .
C7 Yb1 C10 C9 -77.3(5) . .
C8 Yb1 C10 C9 -36.7(5) . .
C11 Yb1 C10 C9 -116.3(7) . .
C19 Yb1 C10 C9 110.5(5) . .
C16 Yb1 C10 C9 132.3(5) . .
N2 Yb1 C10 C9 103.9(5) . .
C18 Yb1 C10 C9 140.3(5) . .
C17 Yb1 C10 C9 153.7(5) . .
N1 Yb1 C10 C9 -97.1(5) . .
N2 Yb1 C10 C15 -95.4(7) 3_655 .
C7 Yb1 C10 C15 163.7(8) . .
C8 Yb1 C10 C15 -155.7(8) . .
C11 Yb1 C10 C15 124.7(9) . .
C19 Yb1 C10 C15 -8.5(7) . .
C16 Yb1 C10 C15 13.3(8) . .
N2 Yb1 C10 C15 -15.0(7) . .
C18 Yb1 C10 C15 21.3(7) . .
C17 Yb1 C10 C15 34.7(7) . .
C9 Yb1 C10 C15 -119.0(9) . .
N1 Yb1 C10 C15 143.9(6) . .
C9 C10 C11 C7 -1.0(9) . .
C15 C10 C11 C7 173.4(8) . .
Yb1 C10 C11 C7 -66.8(5) . .
C9 C10 C11 C12 -177.2(7) . .
C15 C10 C11 C12 -2.8(14) . .
Yb1 C10 C11 C12 117.0(7) . .
C9 C10 C11 Yb1 65.8(6) . .
C15 C10 C11 Yb1 -119.7(9) . .
C8 C7 C11 C10 0.7(8) . .
Si1 C7 C11 C10 170.4(6) . .
Yb1 C7 C11 C10 72.0(6) . .
C8 C7 C11 C12 176.8(7) . .
Si1 C7 C11 C12 -13.5(11) . .
Yb1 C7 C11 C12 -111.9(7) . .
C8 C7 C11 Yb1 -71.3(5) . .
Si1 C7 C11 Yb1 98.4(5) . .
N2 Yb1 C11 C10 -56.4(5) 3_655 .
C7 Yb1 C11 C10 -112.7(6) . .
C8 Yb1 C11 C10 -74.8(5) . .
C19 Yb1 C11 C10 47.6(5) . .
C16 Yb1 C11 C10 90.6(5) . .
N2 Yb1 C11 C10 53.2(5) . .
C18 Yb1 C11 C10 71.9(5) . .
C17 Yb1 C11 C10 95.9(5) . .
C9 Yb1 C11 C10 -35.5(4) . .
N1 Yb1 C11 C10 -161.3(4) . .
N2 Yb1 C11 C7 56.3(5) 3_655 .
C8 Yb1 C11 C7 37.9(4) . .
C19 Yb1 C11 C7 160.4(4) . .
C16 Yb1 C11 C7 -156.6(5) . .
N2 Yb1 C11 C7 165.9(4) . .
C18 Yb1 C11 C7 -175.4(5) . .
C17 Yb1 C11 C7 -151.3(4) . .
C9 Yb1 C11 C7 77.2(5) . .
C10 Yb1 C11 C7 112.7(6) . .
N1 Yb1 C11 C7 -48.6(4) . .
N2 Yb1 C11 C12 179.4(5) 3_655 .
C7 Yb1 C11 C12 123.1(7) . .
C8 Yb1 C11 C12 161.0(7) . .
C19 Yb1 C11 C12 -76.5(6) . .
C16 Yb1 C11 C12 -33.5(7) . .
N2 Yb1 C11 C12 -71.0(6) . .
C18 Yb1 C11 C12 -52.3(6) . .
C17 Yb1 C11 C12 -28.2(6) . .
C9 Yb1 C11 C12 -159.7(7) . .
C10 Yb1 C11 C12 -124.1(8) . .
N1 Yb1 C11 C12 74.5(6) . .
C19 N2 C16 C17 0.1(10) . .
Yb1 N2 C16 C17 -170.3(6) 3_655 .
Yb1 N2 C16 C17 -69.5(7) . .
C19 N2 C16 Yb1 69.5(5) . .
Yb1 N2 C16 Yb1 -100.8(5) 3_655 .
N2 Yb1 C16 N2 52.7(6) 3_655 .
C7 Yb1 C16 N2 -135.1(6) . .
C8 Yb1 C16 N2 -21.7(18) . .
C11 Yb1 C16 N2 -105.1(6) . .
C19 Yb1 C16 N2 -38.6(5) . .
C18 Yb1 C16 N2 -79.5(6) . .
C17 Yb1 C16 N2 -115.8(10) . .
C9 Yb1 C16 N2 -35.2(8) . .
C10 Yb1 C16 N2 -69.1(6) . .
N1 Yb1 C16 N2 161.7(5) . .
N2 Yb1 C16 C17 168.5(7) 3_655 .
C7 Yb1 C16 C17 -19.4(12) . .
C8 Yb1 C16 C17 94.1(14) . .
C11 Yb1 C16 C17 10.7(8) . .
C19 Yb1 C16 C17 77.2(7) . .
N2 Yb1 C16 C17 115.8(10) . .
C18 Yb1 C16 C17 36.3(6) . .
C9 Yb1 C16 C17 80.6(7) . .
C10 Yb1 C16 C17 46.7(7) . .
N1 Yb1 C16 C17 -82.5(7) . .
N2 C16 C17 C18 0.9(11) . .
Yb1 C16 C17 C18 -68.1(6) . .
N2 C16 C17 Yb1 69.0(7) . .
N2 Yb1 C17 C18 100.7(5) 3_655 .
C7 Yb1 C17 C18 -76.1(6) . .
C8 Yb1 C17 C18 -43.7(8) . .
C11 Yb1 C17 C18 -57.9(5) . .
C19 Yb1 C17 C18 39.2(5) . .
C16 Yb1 C17 C18 113.8(9) . .
N2 Yb1 C17 C18 78.7(6) . .
C9 Yb1 C17 C18 -12.2(6) . .
C10 Yb1 C17 C18 -28.1(6) . .
N1 Yb1 C17 C18 -139.5(5) . .
N2 Yb1 C17 C16 -13.1(8) 3_655 .
C7 Yb1 C17 C16 170.1(6) . .
C8 Yb1 C17 C16 -157.5(6) . .
C11 Yb1 C17 C16 -171.6(6) . .
C19 Yb1 C17 C16 -74.5(7) . .
N2 Yb1 C17 C16 -35.1(6) . .
C18 Yb1 C17 C16 -113.8(9) . .
C9 Yb1 C17 C16 -125.9(7) . .
C10 Yb1 C17 C16 -141.8(6) . .
N1 Yb1 C17 C16 106.7(6) . .
C16 C17 C18 C19 -1.4(10) . .
Yb1 C17 C18 C19 -69.0(6) . .
C16 C17 C18 Yb1 67.5(7) . .
N2 Yb1 C18 C17 -95.6(5) 3_655 .
C7 Yb1 C18 C17 120.6(5) . .
C8 Yb1 C18 C17 154.5(5) . .
C11 Yb1 C18 C17 123.2(5) . .
C19 Yb1 C18 C17 -110.6(8) . .
C16 Yb1 C18 C17 -37.2(5) . .
N2 Yb1 C18 C17 -75.5(5) . .
C9 Yb1 C18 C17 170.3(5) . .
C10 Yb1 C18 C17 151.7(6) . .
N1 Yb1 C18 C17 49.9(6) . .
N2 Yb1 C18 C19 15.0(7) 3_655 .
C7 Yb1 C18 C19 -128.8(5) . .
C8 Yb1 C18 C19 -94.9(6) . .
C11 Yb1 C18 C19 -126.2(6) . .
C16 Yb1 C18 C19 73.4(6) . .
N2 Yb1 C18 C19 35.1(5) . .
C17 Yb1 C18 C19 110.6(8) . .
C9 Yb1 C18 C19 -79.2(6) . .
C10 Yb1 C18 C19 -97.7(6) . .
N1 Yb1 C18 C19 160.5(5) . .
C16 N2 C19 C18 -1.0(9) . .
Yb1 N2 C19 C18 169.1(5) 3_655 .
Yb1 N2 C19 C18 69.0(6) . .
C16 N2 C19 Yb1 -70.0(6) . .
Yb1 N2 C19 Yb1 100.1(5) 3_655 .
C17 C18 C19 N2 1.6(9) . .
Yb1 C18 C19 N2 -69.0(6) . .
C17 C18 C19 Yb1 70.5(6) . .
N2 Yb1 C19 N2 -51.0(5) 3_655 .
C7 Yb1 C19 N2 -175.2(4) . .
C8 Yb1 C19 N2 -138.3(4) . .
C11 Yb1 C19 N2 171.3(4) . .
C16 Yb1 C19 N2 37.9(5) . .
C18 Yb1 C19 N2 116.0(8) . .
C17 Yb1 C19 N2 78.4(5) . .
C9 Yb1 C19 N2 -139.9(5) . .
C10 Yb1 C19 N2 -167.3(5) . .
N1 Yb1 C19 N2 80.8(6) . .
N2 Yb1 C19 C18 -167.0(6) 3_655 .
C7 Yb1 C19 C18 68.8(7) . .
C8 Yb1 C19 C18 105.7(6) . .
C11 Yb1 C19 C18 55.3(6) . .
C16 Yb1 C19 C18 -78.1(6) . .
N2 Yb1 C19 C18 -116.0(8) . .
C17 Yb1 C19 C18 -37.6(5) . .
C9 Yb1 C19 C18 104.1(6) . .
C10 Yb1 C19 C18 76.7(6) . .
N1 Yb1 C19 C18 -35.2(8) . .
